data_7126790
loop_
_publ_author_name
'Howard-Smith, Kyle J'
'Craze, Alexander R.'
'Zenno, Hikaru'
'Yagyu, Junya'
'Hayami, Shinya'
'Li, Feng'

_publ_section_title
;
 A large dinuclear Fe(ii) triple helicate demonstrating a two-step spin
 crossover.
;
_journal_issue 62
_journal_name_full 'Chemical communications (Cambridge, England)'
_journal_page_first 8838
_journal_page_last 8841
_journal_paper_doi 10.1039/d0cc03708g
_journal_volume 56
_journal_year 2020
_chemical_formula_moiety 'C96 H66 Fe2 N12 O6 S6, 4(B F4), 0.5(C2 N), 3.5(C2 H3 N), 0.5(C O)'
_chemical_formula_sum 'C104.5 H76.5 B4 F16 Fe2 N16 O6.5 S6'
_chemical_formula_weight 2311.61
_space_group_crystal_system orthorhombic
_space_group_IT_number 33
_space_group_name_Hall 'P 2c -2n'
_space_group_name_H-M_alt 'P n a 21'
_atom_sites_solution_hydrogens geom
_audit_creation_date 2020-03-23
_audit_creation_method
;
Olex2 1.2
(compiled 2018.05.29 svn.r3508 for OlexSys, GUI svn.r5506)
;
_audit_update_record
;
2020-04-16 deposited with the CCDC.	2020-06-29 downloaded from the CCDC.
;
_cell_angle_alpha 90
_cell_angle_beta 90
_cell_angle_gamma 90
_cell_formula_units_Z 4
_cell_length_a 19.637(4)
_cell_length_b 27.707(6)
_cell_length_c 19.921(4)
_cell_measurement_reflns_used 7353
_cell_measurement_temperature 100
_cell_measurement_theta_max 20.00
_cell_measurement_theta_min 2.27
_cell_volume 10839(4)
_computing_cell_refinement XDS
_computing_data_collection XDS
_computing_data_reduction XDS
_computing_molecular_graphics 'Olex2 (Dolomanov et al., 2009)'
_computing_publication_material 'Olex2 (Dolomanov et al., 2009)'
_computing_structure_refinement 'ShelXL (Sheldrick, 2015)'
_computing_structure_solution 'ShelXT (Sheldrick, 2015)'
_diffrn_ambient_temperature 100
_diffrn_measured_fraction_theta_full 1.000
_diffrn_measured_fraction_theta_max 0.895
_diffrn_measurement_device_type 'MX1 beamline Australian Synchrotron'
_diffrn_measurement_method '\w scans'
_diffrn_radiation_monochromator graphite
_diffrn_radiation_type MoK\a
_diffrn_radiation_wavelength 0.71073
_diffrn_reflns_av_R_equivalents 0.0455
_diffrn_reflns_av_unetI/netI 0.0281
_diffrn_reflns_Laue_measured_fraction_full 1.000
_diffrn_reflns_Laue_measured_fraction_max 0.895
_diffrn_reflns_limit_h_max 28
_diffrn_reflns_limit_h_min -28
_diffrn_reflns_limit_k_max 39
_diffrn_reflns_limit_k_min -39
_diffrn_reflns_limit_l_max 29
_diffrn_reflns_limit_l_min -29
_diffrn_reflns_number 193699
_diffrn_reflns_point_group_measured_fraction_full 1.000
_diffrn_reflns_point_group_measured_fraction_max 0.895
_diffrn_reflns_theta_full 25.242
_diffrn_reflns_theta_max 32.246
_diffrn_reflns_theta_min 1.259
_diffrn_source 'silicon double crystal monochromated radiation'
_diffrn_standards_number 0
_exptl_absorpt_coefficient_mu 0.472
_exptl_absorpt_correction_type none
_exptl_crystal_colour red
_exptl_crystal_colour_primary red
_exptl_crystal_density_diffrn 1.417
_exptl_crystal_description prism
_exptl_crystal_F_000 4718
_exptl_crystal_preparation
'To a stirring suspension of 0.35 mmol of L, an excess of Fe(II)BF4.6H2O (0.23 mmol) in 10 mL of acetonitrile was added dropwise at room temperature. The reaction mixture was then stirred and heated to reflux for 3 hours.,Magnetic properties'
_exptl_crystal_recrystallization_method 'Diethyl ether vapour diffusion.'
_exptl_crystal_size_max 0.02
_exptl_crystal_size_mid 0.01
_exptl_crystal_size_min 0.005
_refine_diff_density_max 1.286
_refine_diff_density_min -1.015
_refine_diff_density_rms 0.098
_refine_ls_abs_structure_details
;
 Refined as an inversion twin.
;
_refine_ls_abs_structure_Flack 0.51(2)
_refine_ls_extinction_method none
_refine_ls_goodness_of_fit_ref 1.036
_refine_ls_hydrogen_treatment constr
_refine_ls_matrix_type full
_refine_ls_number_parameters 1598
_refine_ls_number_reflns 34115
_refine_ls_number_restraints 316
_refine_ls_restrained_S_all 1.044
_refine_ls_R_factor_all 0.0688
_refine_ls_R_factor_gt 0.0582
_refine_ls_shift/su_max 0.003
_refine_ls_shift/su_mean 0.000
_refine_ls_structure_factor_coef Fsqd
_refine_ls_weighting_details 'w=1/[\s^2^(Fo^2^)+(0.1209P)^2^+4.3370P] where P=(Fo^2^+2Fc^2^)/3'
_refine_ls_weighting_scheme calc
_refine_ls_wR_factor_gt 0.1770
_refine_ls_wR_factor_ref 0.1904
_reflns_Friedel_coverage 0.951
_reflns_Friedel_fraction_full 1.000
_reflns_Friedel_fraction_max 0.895
_reflns_number_gt 28205
_reflns_number_total 34115
_reflns_threshold_expression 'I > 2\s(I)'
_cod_data_source_file d0cc03708g2.cif
_cod_data_source_block fl665_a
_cod_depositor_comments 'Adding full bibliography for 7126790--7126793.cif.'
_cod_original_formula_sum 'C104.50 H76.50 B4 F16 Fe2 N16 O6.50 S6'
_cod_database_code 7126790
_shelx_shelxl_version_number 2014/7
_shelx_space_group_comment
;
The symmetry employed for this shelxl refinement is uniquely defined
by the following loop, which should always be used as a source of
symmetry information in preference to the above space-group names.
They are only intended as comments.
;
_shelx_estimated_absorpt_t_max 0.998
_shelx_estimated_absorpt_t_min 0.991
_olex2_refinement_description
;
1. Twinned data refinement
 Scales: 0.49(2)
 0.51(2)
2. Fixed Uiso
 At 1.2 times of:
  All C(H) groups, All C(H,H) groups
 At 1.5 times of:
  All C(H,H,H) groups
3. Restrained distances
 O2C1-C18C
 1.415 with sigma of 0.01
 B03R-F00J = B03R-F02C = B03R-F02D = B03R-F02H = B03R-F0AA = B03R-F02E
 1.32 with sigma of 0.02
 F02E-F0AA
 2.28987 with sigma of 0.02
 F02{-F01I
 2.28987 with sigma of 0.02
 F02{-F03X
 2.28987 with sigma of 0.02
 F03X-F01I
 2.28987 with sigma of 0.02
 F03W-F01H
 2.28987 with sigma of 0.02
 F03W-F02Z
 2.28987 with sigma of 0.02
 F02Z-F01H
 2.28987 with sigma of 0.02
 F02H-F02D
 2.28987 with sigma of 0.02
 F02H-F02C
 2.28987 with sigma of 0.02
 F1AA-B03R
 1.40225 with sigma of 0.01
 F1AA-F0AA
 2.28987 with sigma of 0.01
 F1AA-F02E
 2.28987 with sigma of 0.01
 F1AA-F00J
 2.28987 with sigma of 0.01
 F0AA-F02E
 2.28987 with sigma of 0.01
 F0AA-F00J
 2.28987 with sigma of 0.01
 F02E-F00J
 2.28987 with sigma of 0.01
 F02C-F02D
 2.28987 with sigma of 0.01
 F02C-F02H
 2.28987 with sigma of 0.01
 F02C-F00J
 2.28987 with sigma of 0.01
 F02D-F02H
 2.28987 with sigma of 0.01
 F02D-F00J
 2.28987 with sigma of 0.01
 N0AA-C15
 1.12 with sigma of 0.02
 O1-C7AB
 1.45 with sigma of 0.02
 F01H-B03P \\sim F01I-B03P
 with sigma of 0.02
 F02Z-B03P \\sim F02{-B03P
 with sigma of 0.02
 B03P-F03W \\sim B03P-F03X
 with sigma of 0.02
4. Rigid body (RIGU) restrains
 N039, C02Y, C049
 with sigma for 1-2 distances of 0.004 and sigma for 1-3 distances of 0.004
 C8, C9, C10, C11, C21C, C22C
 with sigma for 1-2 distances of 0.004 and sigma for 1-3 distances of 0.004
 C15C, C16C, C17C, C18C, C19C, C20C
 with sigma for 1-2 distances of 0.004 and sigma for 1-3 distances of 0.004
 C2, C3, C4, C5, C6, C7
 with sigma for 1-2 distances of 0.004 and sigma for 1-3 distances of 0.004
 C9C2, C10C, C11C, C12C, C13C, C14C
 with sigma for 1-2 distances of 0.004 and sigma for 1-3 distances of 0.004
 O1C, C2, C8C
 with sigma for 1-2 distances of 0.004 and sigma for 1-3 distances of 0.004
 O1C1, C8C2, C9C2
 with sigma for 1-2 distances of 0.004 and sigma for 1-3 distances of 0.004
 C5C, C6C, C7C, C8C
 with sigma for 1-2 distances of 0.004 and sigma for 1-3 distances of 0.004
 C5C2, C6C2, C7C2, C8C2
 with sigma for 1-2 distances of 0.004 and sigma for 1-3 distances of 0.004
 C28C, C29C, C12, C13, C14, C23C
 with sigma for 1-2 distances of 0.004 and sigma for 1-3 distances of 0.004
 C28C, C29C, C24C, C25C, C26C, C27C
 with sigma for 1-2 distances of 0.004 and sigma for 1-3 distances of 0.004
 C02Y
 with sigma for 1-2 distances of 0.004 and sigma for 1-3 distances of 0.004
 F02C
 with sigma for 1-2 distances of 0.004 and sigma for 1-3 distances of 0.004
 N048, C03T, C046
 with sigma for 1-2 distances of 0.004 and sigma for 1-3 distances of 0.004
 N039
 with sigma for 1-2 distances of 0.004 and sigma for 1-3 distances of 0.004
 N0AA, C15, C16
 with sigma for 1-2 distances of 0.004 and sigma for 1-3 distances of 0.004
 O1, C7AB
 with sigma for 1-2 distances of 0.004 and sigma for 1-3 distances of 0.004
5. Others
 Sof(O1C)=1-FVAR(1)
 Sof(O1C1)=FVAR(1)
 Fixed Sof: O2C1(0.4) C6C2(0.4) H6C2(0.4) C5C2(0.4) H1AA(0.4) H1BB(0.6)
 H9C(0.4) H9CA(0.6) C8C2(0.4) C7C2(0.4) H7C2(0.4) C9C2(0.4) C10C(0.4) H10C(0.4)
 C11C(0.4) H11C(0.4) C12C(0.4) C13C(0.4) H13C(0.4) C14C(0.4) H14C(0.4) C12(0.4)
 H29D(0.6) H29C(0.4) H28C(0.4) H28D(0.6) C13(0.4) C23C(0.4) H23C(0.4) C14(0.4)
 H14(0.4) C16C(0.4) H16C(0.4) C17C(0.4) H17C(0.4) C18C(0.4) C19C(0.4) H19C(0.4)
 C20C(0.4) H20C(0.4) C15C(0.4) O2C(0.6) C2(0.6) C3(0.6) H3(0.6) C4(0.6) H4(0.6)
 C5(0.6) C6(0.6) H6(0.6) C7(0.6) H7(0.6) C5C(0.6) C6C(0.6) H6C(0.6) C7C(0.6)
 H7C(0.6) C8C(0.6) C22C(0.6) H22C(0.6) C8(0.6) C9(0.6) H9(0.6) C10(0.6)
 H10(0.6) C11(0.6) C21C(0.6) H21C(0.6) C24C(0.6) C25C(0.6) H25C(0.6) C26C(0.6)
 H26C(0.6) C27C(0.6) F01H(0.5) F02Z(0.5) F03W(0.5) F01I(0.5) F02{(0.5)
 F03X(0.5) F02D(0.5) F02C(0.75) F02H(0.5) F0AA(0.5) F1AA(0.25) F02E(0.5)
 N0AA(0.5) C15(0.5) C16(0.5) N039(0.75) C02Y(0.75) C049(0.75) H04A(0.75)
 H04B(0.75) H04C(0.75) O1(0.5) C7AB(0.5) N048(0.75) C03T(0.75) C046(0.75)
 H04D(0.75) H04E(0.75) H04F(0.75)
6.a Aromatic/amide H refined with riding coordinates:
 C1C(H1C), C1A(H1A), C1B(H1B), C2B(H2B), C2C(H2C), C2A(H2A), C4C(H4C),
 C4A(H4A), C4B(H4B), C6B(H6B), C6A(H6A), C7B(H7B), C7A(H7A), C9B(H9B), C9A(H9A),
  C10B(H10B), C10A(H10A), C12B(H12B), C12A(H12A), C13A(H13A), C13B(H13B),
 C15B(H15B), C15A(H15A), C16A(H16A), C16B(H16B), C18A(H18A), C18B(H18B),
 C19A(H19A), C19B(H19B), C21A(H21A), C21B(H21B), C22A(H22A), C22B(H22B),
 C24A(H24A), C24B(H24B), C25B(H25B), C25A(H25A), C27B(H27B), C27A(H27A),
 C28A(H28A), C28B(H28B), C29A(H29A), C29B(H29B), C30C(H30C), C31B(H31B),
 C31A(H31A), C32C(H32C), C32A(H32A), C32B(H32B), C33C(H33C), C6C2(H6C2),
 C1(H1AA), C1(H1BB), C9C(H9C), C9C(H9CA), C7C2(H7C2), C10C(H10C), C11C(H11C),
 C13C(H13C), C14C(H14C), C29C(H29D), C29C(H29C), C28C(H28C), C28C(H28D),
 C23C(H23C), C14(H14), C16C(H16C), C17C(H17C), C19C(H19C), C20C(H20C), C3(H3),
 C4(H4), C6(H6), C7(H7), C6C(H6C), C7C(H7C), C22C(H22C), C9(H9), C10(H10),
 C21C(H21C), C25C(H25C), C26C(H26C)
6.b Fitted hexagon refined as free rotating group:
 C6C2(C5C2,C1,C9C,C8C2,C7C2), C9C2(C10C,C11C,C12C,C13C,C14C), C12(C29C,C28C,
 C13,C23C,C14), C16C(C17C,C18C,C19C,C20C,C15C), C2(C3,C4,C5,C6,C7), C22C(C8,C9,
 C10,C11,C21C)
6.c Idealised Me refined as rotating group:
 C02X(H02A,H02B,H02C), C03L(H03A,H03B,H03C), C049(H04A,H04B,H04C), C046(H04D,
 H04E,H04F)
;
_olex2_exptl_crystal_mounting_method 'Cold mounted in a carbon dioxide atomosphere in cryotox oil.'
_olex2_submission_special_instructions 'No special instructions were received'

loop_
_space_group_symop_operation_xyz
'x, y, z'
'-x, -y, z+1/2'
'x+1/2, -y+1/2, z'
'-x+1/2, y+1/2, z+1/2'

loop_
_atom_site_label
_atom_site_type_symbol
_atom_site_fract_x
_atom_site_fract_y
_atom_site_fract_z
_atom_site_U_iso_or_equiv
_atom_site_adp_type
_atom_site_occupancy
_atom_site_site_symmetry_order
_atom_site_calc_flag
_atom_site_refinement_flags_posn
_atom_site_refinement_flags_adp
_atom_site_refinement_flags_occupancy
_atom_site_disorder_assembly
_atom_site_disorder_group
Fe01 Fe 0.36109(3) -0.09241(2) 0.59447(3) 0.02704(15) Uani 1 1 d . . . . .
Fe02 Fe 0.35993(3) 0.59170(2) 0.40628(3) 0.02731(15) Uani 1 1 d . . . . .
S1B S 0.40879(9) 0.66839(6) 0.21293(8) 0.0505(4) Uani 1 1 d . . . . .
S1A S 0.20373(8) 0.71000(5) 0.42836(11) 0.0497(4) Uani 1 1 d . . . . .
S1C S 0.51789(7) 0.68907(5) 0.49694(11) 0.0511(4) Uani 1 1 d . . . . .
S2B S 0.20521(7) -0.21038(5) 0.56996(10) 0.0475(4) Uani 1 1 d . . . . .
S2A S 0.40895(9) -0.17021(6) 0.78683(9) 0.0511(4) Uani 1 1 d . . . . .
S2C S 0.51492(8) -0.19005(5) 0.49889(11) 0.0581(5) Uani 1 1 d . . . . .
O1B O 0.55544(19) 0.39639(14) 0.5278(3) 0.0480(11) Uani 1 1 d . . . . .
O1A O 0.2707(2) 0.36024(14) 0.2859(3) 0.0589(14) Uani 1 1 d . . . . .
O2A O 0.55720(18) 0.10211(13) 0.4744(3) 0.0464(11) Uani 1 1 d . . . . .
O2B O 0.2731(2) 0.13819(13) 0.7179(3) 0.0514(12) Uani 1 1 d . . . . .
N1C N 0.4261(2) 0.63436(13) 0.4519(2) 0.0293(8) Uani 1 1 d . . . . .
N1B N 0.3836(2) 0.61920(15) 0.3182(3) 0.0358(9) Uani 1 1 d . . . . .
N1A N 0.2860(2) 0.63939(15) 0.4175(2) 0.0327(9) Uani 1 1 d . . . . .
N2C N 0.34601(19) 0.56873(14) 0.5008(2) 0.0314(9) Uani 1 1 d . . . . .
N2A N 0.2810(2) 0.55187(15) 0.3712(2) 0.0325(9) Uani 1 1 d . . . . .
N2B N 0.4392(2) 0.54732(15) 0.3806(3) 0.0340(9) Uani 1 1 d . . . . .
N3B N 0.2818(2) -0.05368(15) 0.6308(2) 0.0329(9) Uani 1 1 d . . . . .
N3A N 0.4405(2) -0.04986(15) 0.6188(3) 0.0342(9) Uani 1 1 d . . . . .
N3C N 0.34562(19) -0.06829(14) 0.5016(2) 0.0309(9) Uani 1 1 d . . . . .
N4A N 0.3852(2) -0.12159(15) 0.6816(3) 0.0343(9) Uani 1 1 d . . . . .
N4B N 0.28805(19) -0.13997(13) 0.5816(2) 0.0288(8) Uani 1 1 d . . . . .
N4C N 0.4249(2) -0.13425(14) 0.5476(3) 0.0307(9) Uani 1 1 d . . . . .
C1C C 0.4714(3) 0.66549(19) 0.4335(4) 0.0418(13) Uani 1 1 d . . . . .
H1C H 0.4780 0.6744 0.3879 0.050 Uiso 1 1 calc R . . . .
C1A C 0.2839(3) 0.68501(18) 0.4376(3) 0.0391(12) Uani 1 1 d . . . . .
H1A H 0.3221 0.7020 0.4550 0.047 Uiso 1 1 calc R . . . .
C1B C 0.3624(3) 0.6576(2) 0.2852(3) 0.0386(12) Uani 1 1 d . . . . .
H1B H 0.3255 0.6772 0.2996 0.046 Uiso 1 1 calc R . . . .
C2B C 0.4589(4) 0.6190(3) 0.2303(4) 0.0548(16) Uani 1 1 d . . . . .
H2B H 0.4958 0.6082 0.2033 0.066 Uiso 1 1 calc R . . . .
C2C C 0.4719(3) 0.65642(19) 0.5538(4) 0.0416(12) Uani 1 1 d . . . . .
H2C H 0.4781 0.6571 0.6011 0.050 Uiso 1 1 calc R . . . .
C2A C 0.1719(3) 0.65672(19) 0.4002(4) 0.0407(12) Uani 1 1 d . . . . .
H2A H 0.1258 0.6510 0.3881 0.049 Uiso 1 1 calc R . . . .
C3A C 0.2227(3) 0.62358(18) 0.3976(3) 0.0347(11) Uani 1 1 d . . . . .
C3C C 0.4245(2) 0.62895(17) 0.5204(3) 0.0312(10) Uani 1 1 d . . . . .
C3B C 0.4388(3) 0.5984(2) 0.2864(4) 0.0468(14) Uani 1 1 d . . . . .
C4C C 0.3787(3) 0.59319(18) 0.5463(3) 0.0358(11) Uani 1 1 d . . . . .
H4C H 0.3727 0.5878 0.5930 0.043 Uiso 1 1 calc R . . . .
C4A C 0.2226(2) 0.57400(17) 0.3742(3) 0.0333(10) Uani 1 1 d . . . . .
H4A H 0.1815 0.5583 0.3616 0.040 Uiso 1 1 calc R . . . .
C4B C 0.4669(3) 0.5584(2) 0.3253(4) 0.0438(13) Uani 1 1 d . . . . .
H4B H 0.5053 0.5410 0.3094 0.053 Uiso 1 1 calc R . . . .
C5B C 0.4691(2) 0.50899(19) 0.4174(3) 0.0363(11) Uani 1 1 d . . . . .
C5A C 0.2783(3) 0.50282(18) 0.3503(3) 0.0391(12) Uani 1 1 d . . . . .
C6B C 0.4719(3) 0.4639(2) 0.3890(4) 0.0528(17) Uani 1 1 d . . . . .
H6B H 0.4557 0.4586 0.3446 0.063 Uiso 1 1 calc R . . . .
C6A C 0.2262(3) 0.47287(19) 0.3731(4) 0.0493(16) Uani 1 1 d . . . . .
H6A H 0.1932 0.4847 0.4038 0.059 Uiso 1 1 calc R . . . .
C7B C 0.4999(3) 0.4248(2) 0.4275(4) 0.0520(17) Uani 1 1 d . . . . .
H7B H 0.5004 0.3928 0.4102 0.062 Uiso 1 1 calc R . . . .
C7A C 0.2233(3) 0.4248(2) 0.3501(5) 0.060(2) Uani 1 1 d . . . . .
H7A H 0.1866 0.4045 0.3630 0.072 Uiso 1 1 calc R . . . .
C8A C 0.2734(3) 0.4076(2) 0.3092(4) 0.0485(16) Uani 1 1 d . . . . .
C8B C 0.5256(3) 0.43463(19) 0.4893(4) 0.0438(14) Uani 1 1 d . . . . .
C9B C 0.5254(2) 0.47991(18) 0.5189(3) 0.0362(11) Uani 1 1 d . . . . .
H9B H 0.5437 0.4850 0.5625 0.043 Uiso 1 1 calc R . . . .
C9A C 0.3236(3) 0.43754(18) 0.2854(4) 0.0457(14) Uani 1 1 d . . . . .
H9A H 0.3566 0.4250 0.2552 0.055 Uiso 1 1 calc R . . . .
C10B C 0.4975(3) 0.51756(17) 0.4821(3) 0.0356(11) Uani 1 1 d . . . . .
H10B H 0.4973 0.5493 0.5003 0.043 Uiso 1 1 calc R . . . .
C10A C 0.3274(3) 0.4855(2) 0.3043(3) 0.0426(13) Uani 1 1 d . . . . .
H10A H 0.3618 0.5061 0.2869 0.051 Uiso 1 1 calc R . . . .
C11B C 0.5109(2) 0.36042(17) 0.5484(3) 0.0360(11) Uani 1 1 d . . . . .
C11A C 0.3121(3) 0.32628(19) 0.3172(4) 0.0420(13) Uani 1 1 d . . . . .
C12B C 0.5378(2) 0.31332(16) 0.5519(3) 0.0364(11) Uani 1 1 d . . . . .
H12B H 0.5831 0.3069 0.5376 0.044 Uiso 1 1 calc R . . . .
C12A C 0.3067(3) 0.27957(19) 0.2944(3) 0.0409(12) Uani 1 1 d . . . . .
H12A H 0.2771 0.2725 0.2579 0.049 Uiso 1 1 calc R . . . .
C13A C 0.3435(3) 0.24312(18) 0.3235(3) 0.0364(10) Uani 1 1 d . . . . .
H13A H 0.3386 0.2111 0.3070 0.044 Uiso 1 1 calc R . . . .
C13B C 0.4975(2) 0.27708(17) 0.5761(3) 0.0354(11) Uani 1 1 d . . . . .
H13B H 0.5158 0.2454 0.5792 0.042 Uiso 1 1 calc R . . . .
C14A C 0.3882(3) 0.25187(15) 0.3774(3) 0.0348(11) Uani 1 1 d . . . . .
C14B C 0.4296(2) 0.28495(17) 0.5966(3) 0.0338(10) Uani 1 1 d . . . . .
C15B C 0.4050(3) 0.33241(18) 0.5909(4) 0.0434(13) Uani 1 1 d . . . . .
H15B H 0.3594 0.3392 0.6039 0.052 Uiso 1 1 calc R . . . .
C15A C 0.3936(2) 0.30008(17) 0.4003(3) 0.0355(10) Uani 1 1 d . . . . .
H15A H 0.4241 0.3072 0.4359 0.043 Uiso 1 1 calc R . . . .
C16A C 0.3558(2) 0.3371(2) 0.3720(3) 0.0405(13) Uani 1 1 d . . . . .
H16A H 0.3589 0.3691 0.3890 0.049 Uiso 1 1 calc R . . . .
C16B C 0.4445(3) 0.36861(19) 0.5674(4) 0.0457(14) Uani 1 1 d . . . . .
H16B H 0.4262 0.4002 0.5640 0.055 Uiso 1 1 calc R . . . .
C17B C 0.3887(3) 0.24553(16) 0.6255(3) 0.0310(10) Uani 1 1 d . . . . .
C17A C 0.4311(2) 0.21330(17) 0.4052(3) 0.0327(9) Uani 1 1 d . . . . .
C18A C 0.4058(2) 0.16668(18) 0.4099(3) 0.0396(12) Uani 1 1 d . . . . .
H18A H 0.3600 0.1605 0.3971 0.048 Uiso 1 1 calc R . . . .
C18B C 0.3923(2) 0.19843(18) 0.6023(3) 0.0354(10) Uani 1 1 d . . . . .
H18B H 0.4204 0.1914 0.5647 0.043 Uiso 1 1 calc R . . . .
C19A C 0.4467(3) 0.12799(18) 0.4336(4) 0.0416(13) Uani 1 1 d . . . . .
H19A H 0.4295 0.0960 0.4355 0.050 Uiso 1 1 calc R . . . .
C19B C 0.3561(2) 0.16122(18) 0.6326(3) 0.0371(12) Uani 1 1 d . . . . .
H19B H 0.3607 0.1290 0.6169 0.045 Uiso 1 1 calc R . . . .
C20B C 0.3138(3) 0.17137(18) 0.6850(4) 0.0419(13) Uani 1 1 d . . . . .
C20A C 0.5133(3) 0.13854(18) 0.4540(3) 0.0378(12) Uani 1 1 d . . . . .
C21A C 0.5380(2) 0.18431(18) 0.4502(3) 0.0352(10) Uani 1 1 d . . . . .
H21A H 0.5832 0.1909 0.4646 0.042 Uiso 1 1 calc R . . . .
C21B C 0.3069(3) 0.21868(19) 0.7099(3) 0.0392(12) Uani 1 1 d . . . . .
H21B H 0.2772 0.2256 0.7463 0.047 Uiso 1 1 calc R . . . .
C22A C 0.4978(3) 0.22179(18) 0.4254(3) 0.0344(11) Uani 1 1 d . . . . .
H22A H 0.5161 0.2534 0.4222 0.041 Uiso 1 1 calc R . . . .
C22B C 0.3447(3) 0.25477(18) 0.6796(3) 0.0400(12) Uani 1 1 d . . . . .
H22B H 0.3408 0.2869 0.6960 0.048 Uiso 1 1 calc R . . . .
C23A C 0.5283(2) 0.06550(19) 0.5095(4) 0.0385(12) Uani 1 1 d . . . . .
C23B C 0.2765(3) 0.09020(18) 0.6966(4) 0.0435(13) Uani 1 1 d . . . . .
C24A C 0.5271(2) 0.01905(19) 0.4826(3) 0.0369(11) Uani 1 1 d . . . . .
H24A H 0.5462 0.0131 0.4396 0.044 Uiso 1 1 calc R . . . .
C24B C 0.3276(3) 0.0605(2) 0.7183(3) 0.0426(12) Uani 1 1 d . . . . .
H24B H 0.3623 0.0722 0.7473 0.051 Uiso 1 1 calc R . . . .
C25B C 0.3274(3) 0.01269(18) 0.6969(3) 0.0364(11) Uani 1 1 d . . . . .
H25B H 0.3613 -0.0089 0.7130 0.044 Uiso 1 1 calc R . . . .
C25A C 0.4977(2) -0.01909(17) 0.5191(3) 0.0336(10) Uani 1 1 d . . . . .
H25A H 0.4962 -0.0507 0.5006 0.040 Uiso 1 1 calc R . . . .
C26B C 0.2795(2) -0.00361(17) 0.6533(3) 0.0352(11) Uani 1 1 d . . . . .
C26A C 0.4716(3) -0.01030(19) 0.5806(3) 0.0374(12) Uani 1 1 d . . . . .
C27B C 0.2279(3) 0.0269(2) 0.6314(5) 0.0524(18) Uani 1 1 d . . . . .
H27B H 0.1943 0.0151 0.6013 0.063 Uiso 1 1 calc R . . . .
C27A C 0.4750(3) 0.0358(2) 0.6096(4) 0.0475(15) Uani 1 1 d . . . . .
H27A H 0.4567 0.0414 0.6531 0.057 Uiso 1 1 calc R . . . .
C28A C 0.5046(3) 0.0723(2) 0.5749(4) 0.0496(16) Uani 1 1 d . . . . .
H28A H 0.5093 0.1031 0.5955 0.060 Uiso 1 1 calc R . . . .
C28B C 0.2251(3) 0.0739(2) 0.6529(5) 0.058(2) Uani 1 1 d . . . . .
H28B H 0.1895 0.0948 0.6387 0.069 Uiso 1 1 calc R . . . .
C29A C 0.4700(3) -0.0596(2) 0.6760(3) 0.0433(13) Uani 1 1 d . . . . .
H29A H 0.5081 -0.0420 0.6923 0.052 Uiso 1 1 calc R . . . .
C29B C 0.2241(3) -0.07568(19) 0.6297(3) 0.0373(11) Uani 1 1 d . . . . .
H29B H 0.1834 -0.0607 0.6449 0.045 Uiso 1 1 calc R . . . .
C30B C 0.2248(2) -0.12373(17) 0.6044(3) 0.0318(10) Uani 1 1 d . . . . .
C30A C 0.4403(3) -0.0988(2) 0.7122(3) 0.0393(11) Uani 1 1 d . . . . .
C30C C 0.3759(2) -0.09227(17) 0.4560(3) 0.0316(10) Uani 1 1 d . . . . .
H30C H 0.3676 -0.0866 0.4097 0.038 Uiso 1 1 calc R . . . .
C31B C 0.1742(3) -0.15674(19) 0.6000(4) 0.0428(13) Uani 1 1 d . . . . .
H31B H 0.1281 -0.1510 0.6120 0.051 Uiso 1 1 calc R . . . .
C31A C 0.4603(3) -0.1215(2) 0.7716(4) 0.0508(15) Uani 1 1 d . . . . .
H31A H 0.4969 -0.1113 0.7994 0.061 Uiso 1 1 calc R . . . .
C31C C 0.4236(3) -0.12864(18) 0.4783(3) 0.0328(10) Uani 1 1 d . . . . .
C32C C 0.4690(3) -0.15597(19) 0.4445(4) 0.0490(16) Uani 1 1 d . . . . .
H32C H 0.4744 -0.1561 0.3971 0.059 Uiso 1 1 calc R . . . .
C32A C 0.3641(3) -0.1589(2) 0.7162(3) 0.0399(12) Uani 1 1 d . . . . .
H32A H 0.3265 -0.1781 0.7027 0.048 Uiso 1 1 calc R . . . .
C32B C 0.2834(3) -0.18468(19) 0.5630(3) 0.0390(12) Uani 1 1 d . . . . .
H32B H 0.3216 -0.2021 0.5463 0.047 Uiso 1 1 calc R . . . .
C33C C 0.4720(3) -0.16560(18) 0.5656(4) 0.0396(12) Uani 1 1 d . . . . .
H33C H 0.4812 -0.1738 0.6110 0.047 Uiso 1 1 calc R . . . .
O1C1 O 0.1874(5) 0.4074(5) 0.5763(11) 0.038(4) Uani 0.35(2) 1 d . U P A 1
O2C1 O 0.1853(5) 0.0778(3) 0.3943(8) 0.050(4) Uani 0.4 1 d D . P A 1
C6C2 C 0.3292(3) 0.4805(2) 0.5113(8) 0.048(4) Uani 0.4 1 d . U P A 1
H6C2 H 0.3744 0.4757 0.4956 0.057 Uiso 0.4 1 calc R . P A 1
C5C2 C 0.3014(3) 0.52664(19) 0.5122(5) 0.038(5) Uani 0.4 1 d G U P A 1
C1 C 0.2353(2) 0.53369(13) 0.5351(3) 0.0349(10) Uani 1 1 d G . . . .
H1AA H 0.2163 0.5652 0.5357 0.042 Uiso 0.4 1 calc R . P A 1
H1BB H 0.2121 0.5627 0.5241 0.042 Uiso 0.6 1 calc R . P A 2
C9C C 0.19700(18) 0.49461(17) 0.5572(3) 0.0516(16) Uani 1 1 d G . . . .
H9C H 0.1518 0.4994 0.5729 0.062 Uiso 0.4 1 calc R . P A 1
H9CA H 0.1492 0.4936 0.5500 0.062 Uiso 0.6 1 calc R . P A 2
C8C2 C 0.2248(3) 0.44848(15) 0.5564(5) 0.039(3) Uani 0.4 1 d G U P A 1
C7C2 C 0.2909(3) 0.44143(17) 0.5334(8) 0.062(6) Uani 0.4 1 d G U P A 1
H7C2 H 0.3099 0.4099 0.5329 0.075 Uiso 0.4 1 calc R . P A 1
C9C2 C 0.1973(5) 0.3613(2) 0.5486(5) 0.039(3) Uani 0.4 1 d . U P A 1
C10C C 0.1835(5) 0.3223(3) 0.5902(4) 0.039(3) Uani 0.4 1 d G U P A 1
H10C H 0.1721 0.3275 0.6360 0.047 Uiso 0.4 1 calc R . P A 1
C11C C 0.1865(5) 0.2756(3) 0.5649(5) 0.037(3) Uani 0.4 1 d G U P A 1
H11C H 0.1771 0.2489 0.5933 0.045 Uiso 0.4 1 calc R . P A 1
C12C C 0.2032(4) 0.2680(2) 0.4979(5) 0.037(3) Uani 0.4 1 d G U P A 1
C13C C 0.2169(4) 0.3070(3) 0.4563(4) 0.037(3) Uani 0.4 1 d G U P A 1
H13C H 0.2283 0.3018 0.4105 0.044 Uiso 0.4 1 calc R . P A 1
C14C C 0.2140(4) 0.3537(3) 0.4816(5) 0.040(3) Uani 0.4 1 d G U P A 1
H14C H 0.2234 0.3804 0.4531 0.048 Uiso 0.4 1 calc R . P A 1
C12 C 0.2282(3) 0.04543(18) 0.4216(5) 0.038(3) Uani 0.4 1 d . U P A 1
C29C C 0.19588(17) 0.00372(16) 0.4438(3) 0.0433(13) Uani 1 1 d G U . . .
H29D H 0.1520 -0.0008 0.4248 0.052 Uiso 0.6 1 calc R . P A 2
H29C H 0.1476 0.0018 0.4435 0.052 Uiso 0.4 1 calc R . P A 1
C28C C 0.2343(2) -0.03519(13) 0.4663(3) 0.0393(11) Uani 1 1 d G U . . .
H28C H 0.2122 -0.0637 0.4815 0.047 Uiso 0.4 1 calc R . P A 1
H28D H 0.2157 -0.0668 0.4696 0.047 Uiso 0.6 1 calc R . P A 2
C13 C 0.3049(2) -0.0324(2) 0.4667(5) 0.030(3) Uani 0.4 1 d G U P A 1
C23C C 0.33723(18) 0.0093(3) 0.4445(7) 0.041(3) Uani 0.4 1 d G U P A 1
H23C H 0.3855 0.0112 0.4448 0.049 Uiso 0.4 1 calc R . P A 1
C14 C 0.2988(3) 0.0482(2) 0.4220(7) 0.059(6) Uani 0.4 1 d G U P A 1
H14 H 0.3209 0.0767 0.4068 0.071 Uiso 0.4 1 calc R . P A 1
C16C C 0.2219(5) 0.1781(4) 0.5086(5) 0.048(3) Uani 0.4 1 d . U P A 1
H16C H 0.2382 0.1835 0.5528 0.058 Uiso 0.4 1 calc R . P A 1
C17C C 0.2185(5) 0.1314(3) 0.4833(6) 0.047(3) Uani 0.4 1 d G U P A 1
H17C H 0.2324 0.1049 0.5102 0.056 Uiso 0.4 1 calc R . P A 1
C18C C 0.1946(5) 0.1235(2) 0.4185(6) 0.042(3) Uani 0.4 1 d DG U P A 1
C19C C 0.1742(5) 0.1623(3) 0.3791(5) 0.042(3) Uani 0.4 1 d G U P A 1
H19C H 0.1579 0.1569 0.3348 0.051 Uiso 0.4 1 calc R . P A 1
C20C C 0.1776(5) 0.2090(3) 0.4044(6) 0.041(3) Uani 0.4 1 d G U P A 1
H20C H 0.1637 0.2355 0.3774 0.049 Uiso 0.4 1 calc R . P A 1
C15C C 0.2015(5) 0.2169(3) 0.4691(6) 0.039(3) Uani 0.4 1 d G U P A 1
O1C O 0.1866(4) 0.4222(3) 0.6116(7) 0.052(3) Uani 0.65(2) 1 d . U P A 2
O2C O 0.1891(4) 0.0939(3) 0.4268(5) 0.047(2) Uani 0.6 1 d . . P A 2
C2 C 0.1952(3) 0.3767(2) 0.5836(4) 0.047(2) Uani 0.6 1 d . U P A 2
C3 C 0.1747(4) 0.3381(3) 0.6233(4) 0.052(2) Uani 0.6 1 d G U P A 2
H3 H 0.1583 0.3436 0.6675 0.062 Uiso 0.6 1 calc R . P A 2
C4 C 0.1782(4) 0.2913(2) 0.5982(4) 0.049(2) Uani 0.6 1 d G U P A 2
H4 H 0.1642 0.2649 0.6253 0.059 Uiso 0.6 1 calc R . P A 2
C5 C 0.2022(3) 0.28319(18) 0.5335(4) 0.042(2) Uani 0.6 1 d G U P A 2
C6 C 0.2226(3) 0.3218(2) 0.4939(4) 0.044(2) Uani 0.6 1 d G U P A 2
H6 H 0.2390 0.3163 0.4497 0.052 Uiso 0.6 1 calc R . P A 2
C7 C 0.2192(3) 0.3686(2) 0.5189(4) 0.044(2) Uani 0.6 1 d G U P A 2
H7 H 0.2332 0.3950 0.4918 0.053 Uiso 0.6 1 calc R . P A 2
C5C C 0.3048(4) 0.5327(4) 0.5283(7) 0.031(2) Uani 0.6 1 d . U P A 2
C6C C 0.3348(3) 0.4925(3) 0.5546(7) 0.047(3) Uani 0.6 1 d . U P A 2
H6C H 0.3829 0.4893 0.5524 0.056 Uiso 0.6 1 calc R . P A 2
C7C C 0.2962(4) 0.4561(3) 0.5848(6) 0.045(2) Uani 0.6 1 d . U P A 2
H7C H 0.3175 0.4285 0.6037 0.054 Uiso 0.6 1 calc R . P A 2
C8C C 0.2263(5) 0.4614(3) 0.5864(6) 0.044(2) Uani 0.6 1 d . U P A 2
C22C C 0.1860(4) 0.2248(2) 0.4352(4) 0.053(3) Uani 0.6 1 d . U P A 2
H22C H 0.1763 0.2512 0.4062 0.064 Uiso 0.6 1 calc R . P A 2
C8 C 0.2025(3) 0.2332(2) 0.5020(4) 0.047(2) Uani 0.6 1 d G U P A 2
C9 C 0.2166(4) 0.1946(3) 0.5444(4) 0.051(2) Uani 0.6 1 d G U P A 2
H9 H 0.2278 0.2003 0.5901 0.062 Uiso 0.6 1 calc R . P A 2
C10 C 0.2143(4) 0.1476(2) 0.5199(4) 0.049(2) Uani 0.6 1 d G U P A 2
H10 H 0.2240 0.1213 0.5488 0.059 Uiso 0.6 1 calc R . P A 2
C11 C 0.1978(3) 0.1393(2) 0.4530(4) 0.043(2) Uani 0.6 1 d G U P A 2
C21C C 0.1837(4) 0.1778(3) 0.4107(4) 0.056(3) Uani 0.6 1 d G U P A 2
H21C H 0.1724 0.1721 0.3650 0.068 Uiso 0.6 1 calc R . P A 2
C24C C 0.2285(5) 0.0566(3) 0.4511(5) 0.0396(18) Uani 0.6 1 d . U P A 2
C25C C 0.2964(4) 0.0620(3) 0.4706(5) 0.0428(19) Uani 0.6 1 d . U P A 2
H25C H 0.3167 0.0931 0.4716 0.051 Uiso 0.6 1 calc R . P A 2
C26C C 0.3335(3) 0.0218(3) 0.4883(6) 0.041(2) Uani 0.6 1 d . U P A 2
H26C H 0.3792 0.0253 0.5032 0.049 Uiso 0.6 1 calc R . P A 2
C27C C 0.3039(4) -0.0248(4) 0.4844(6) 0.030(2) Uani 0.6 1 d . U P A 2
F00A F 0.2995(2) 0.73421(16) 0.6915(3) 0.0643(11) Uani 1 1 d . . . . .
F00L F 0.3097(2) 0.70594(15) 0.5851(3) 0.0631(11) Uani 1 1 d . . . . .
F00O F 0.3988(2) 0.74260(12) 0.6341(2) 0.0509(9) Uani 1 1 d . . . . .
F009 F 0.36522(19) 0.66810(13) 0.6700(2) 0.0522(10) Uani 1 1 d . . . . .
B03K B 0.3437(4) 0.7123(3) 0.6446(5) 0.0486(16) Uani 1 1 d . . . . .
F00K F 0.3059(2) -0.20496(16) 0.4128(3) 0.0708(13) Uani 1 1 d . . . . .
F00E F 0.3629(2) -0.16666(14) 0.3287(2) 0.0581(11) Uani 1 1 d . . . . .
F00G F 0.3966(3) -0.24266(14) 0.3669(3) 0.0731(14) Uani 1 1 d . . . . .
F011 F 0.3021(3) -0.23496(17) 0.3075(3) 0.0793(15) Uani 1 1 d . . . . .
B03X B 0.3409(4) -0.2124(3) 0.3538(5) 0.0526(18) Uani 1 1 d . . . . .
F00N F 0.4631(2) -0.04452(17) 0.3565(3) 0.0725(13) Uani 1 1 d . . . . .
B03P B 0.5208(4) -0.0544(2) 0.3231(4) 0.0511(18) Uani 1 1 d D . . . .
F01H F 0.5695(6) -0.0158(4) 0.3213(8) 0.077(4) Uani 0.5 1 d D . P B 1
F02Z F 0.5592(5) -0.0940(4) 0.3413(7) 0.084(4) Uani 0.5 1 d D . P B 1
F03W F 0.5051(5) -0.0585(7) 0.2574(5) 0.121(7) Uani 0.5 1 d D . P B 1
F01I F 0.5448(7) -0.0117(4) 0.2960(8) 0.077(4) Uani 0.5 1 d D . P B 2
F02{ F 0.5573(5) -0.0726(3) 0.3718(5) 0.073(3) Uani 0.5 1 d D . P B 2
F03X F 0.5135(8) -0.0862(4) 0.2723(7) 0.117(7) Uani 0.5 1 d D . P B 2
F00J F 0.4662(2) 0.54513(16) 0.6420(2) 0.0649(11) Uani 1 1 d D . . . .
B03R B 0.5248(4) 0.5542(3) 0.6791(4) 0.0488(16) Uani 1 1 d D . . . .
F02D F 0.5543(5) 0.5134(3) 0.7003(5) 0.062(3) Uani 0.5 1 d D . P C 1
F02C F 0.5066(5) 0.5803(4) 0.7356(4) 0.106(3) Uani 0.75 1 d D U P C 1
F02H F 0.5636(4) 0.5770(4) 0.6324(6) 0.096(5) Uani 0.5 1 d D . P C 1
F0AA F 0.5543(5) 0.5993(3) 0.6710(8) 0.097(5) Uani 0.5 1 d D . P C 2
F1AA F 0.5064(7) 0.5499(5) 0.7484(5) 0.055(4) Uiso 0.25 1 d D . P C 2
F02E F 0.5738(4) 0.5191(3) 0.6684(7) 0.094(5) Uani 0.5 1 d D . P C 2
N0AA N 0.3857(8) 0.4443(5) 0.7249(8) 0.090(4) Uiso 0.5 1 d D U P . .
C15 C 0.3666(14) 0.4840(8) 0.7381(17) 0.129(9) Uiso 0.5 1 d D U P . .
C16 C 0.3388(8) 0.5395(6) 0.7361(8) 0.078(4) Uiso 0.5 1 d . U P . .
N01F N 0.5631(4) -0.2488(2) 0.3564(4) 0.0649(18) Uani 1 1 d . . . . .
C02X C 0.5068(4) -0.2033(3) 0.2572(4) 0.062(2) Uani 1 1 d . . . . .
H02A H 0.5423 -0.1873 0.2307 0.093 Uiso 1 1 calc GR . . . .
H02B H 0.4750 -0.1790 0.2746 0.093 Uiso 1 1 calc GR . . . .
H02C H 0.4822 -0.2262 0.2287 0.093 Uiso 1 1 calc GR . . . .
C037 C 0.5375(4) -0.2285(2) 0.3121(4) 0.0536(17) Uani 1 1 d . . . . .
N02B N 0.5646(3) 0.74771(17) 0.6417(4) 0.0535(14) Uani 1 1 d . . . . .
C01L C 0.5404(3) 0.7294(2) 0.6870(4) 0.0447(13) Uani 1 1 d . . . . .
C03L C 0.5069(4) 0.7045(3) 0.7443(4) 0.0584(18) Uani 1 1 d . . . . .
H03A H 0.4582 0.7009 0.7349 0.088 Uiso 1 1 calc GR . . . .
H03B H 0.5130 0.7237 0.7852 0.088 Uiso 1 1 calc GR . . . .
H03C H 0.5275 0.6726 0.7505 0.088 Uiso 1 1 calc GR . . . .
N039 N 0.6018(3) -0.1004(3) 0.5968(7) 0.085(3) Uani 0.75 1 d . U P . .
C02Y C 0.6360(4) -0.1231(3) 0.6301(6) 0.050(2) Uani 0.75 1 d . U P . .
C049 C 0.6822(6) -0.1502(3) 0.6742(7) 0.075(3) Uani 0.75 1 d . U P . .
H04A H 0.6795 -0.1847 0.6634 0.113 Uiso 0.75 1 calc GR . P . .
H04B H 0.6689 -0.1452 0.7211 0.113 Uiso 0.75 1 calc GR . P . .
H04C H 0.7290 -0.1389 0.6674 0.113 Uiso 0.75 1 calc GR . P . .
O1 O 0.5823(5) -0.0525(3) 0.7986(5) 0.065(2) Uani 0.5 1 d D U P D 1
C7AB C 0.6389(7) -0.0296(8) 0.7729(10) 0.099(5) Uani 0.5 1 d D U P D 1
N048 N 0.6025(5) 0.5980(4) 0.3963(10) 0.124(6) Uani 0.75 1 d . U P E 1
C03T C 0.6363(4) 0.6212(3) 0.3681(6) 0.052(2) Uani 0.75 1 d . U P E 1
C046 C 0.6776(7) 0.6549(4) 0.3418(13) 0.136(9) Uani 0.75 1 d . U P E 1
H04D H 0.6563 0.6689 0.3019 0.204 Uiso 0.75 1 calc GR . P E 1
H04E H 0.7211 0.6401 0.3294 0.204 Uiso 0.75 1 calc GR . P E 1
H04F H 0.6857 0.6803 0.3751 0.204 Uiso 0.75 1 calc GR . P E 1

loop_
_atom_site_aniso_label
_atom_site_aniso_U_11
_atom_site_aniso_U_22
_atom_site_aniso_U_33
_atom_site_aniso_U_23
_atom_site_aniso_U_13
_atom_site_aniso_U_12
Fe01 0.0235(3) 0.0264(3) 0.0312(4) -0.0003(3) 0.0007(3) -0.0002(2)
Fe02 0.0259(3) 0.0250(3) 0.0311(4) -0.0006(3) -0.0007(3) -0.0001(2)
S1B 0.0574(9) 0.0578(8) 0.0363(8) 0.0094(7) 0.0028(7) -0.0096(7)
S1A 0.0402(7) 0.0362(6) 0.0725(11) -0.0159(7) -0.0044(7) 0.0075(5)
S1C 0.0419(6) 0.0364(6) 0.0751(11) 0.0030(7) -0.0185(7) -0.0112(5)
S2B 0.0310(5) 0.0352(6) 0.0764(11) -0.0181(7) 0.0029(7) -0.0051(5)
S2A 0.0522(8) 0.0624(9) 0.0386(8) 0.0108(7) -0.0027(7) 0.0051(7)
S2C 0.0478(7) 0.0359(6) 0.0906(14) 0.0089(8) 0.0359(9) 0.0143(5)
O1B 0.0282(16) 0.0341(17) 0.082(3) 0.009(2) -0.008(2) 0.0053(14)
O1A 0.050(2) 0.0362(19) 0.091(4) -0.023(2) -0.036(3) 0.0095(16)
O2A 0.0260(15) 0.0303(16) 0.083(3) 0.004(2) 0.0072(19) -0.0024(13)
O2B 0.047(2) 0.0374(19) 0.070(3) -0.025(2) 0.024(2) -0.0123(16)
N1C 0.0265(17) 0.0248(17) 0.037(2) 0.0007(16) -0.0010(17) 0.0001(14)
N1B 0.036(2) 0.037(2) 0.034(2) 0.0012(18) 0.0028(19) -0.0011(16)
N1A 0.035(2) 0.0326(19) 0.031(2) -0.0026(17) -0.0005(17) 0.0034(15)
N2C 0.0215(15) 0.0312(17) 0.041(3) 0.0081(18) 0.0010(16) -0.0016(14)
N2A 0.0308(19) 0.0300(19) 0.037(2) -0.0040(17) -0.0051(17) 0.0030(15)
N2B 0.0298(18) 0.0315(18) 0.041(2) -0.0047(18) 0.0016(17) 0.0027(15)
N3B 0.0325(19) 0.0299(19) 0.036(2) -0.0071(18) 0.0033(17) -0.0007(15)
N3A 0.0284(18) 0.0329(18) 0.041(2) -0.0039(18) 0.0015(17) -0.0041(15)
N3C 0.0221(15) 0.0309(17) 0.040(2) 0.0043(18) -0.0005(16) -0.0025(14)
N4A 0.0317(19) 0.038(2) 0.033(2) -0.0005(18) -0.0001(17) 0.0001(16)
N4B 0.0240(16) 0.0250(16) 0.037(2) -0.0023(16) 0.0032(15) 0.0000(13)
N4C 0.0210(16) 0.0287(18) 0.042(2) 0.0019(18) 0.0033(17) 0.0027(14)
C1C 0.029(2) 0.036(2) 0.061(4) 0.012(3) -0.004(3) -0.0045(19)
C1A 0.035(2) 0.031(2) 0.052(3) -0.006(3) -0.001(2) 0.0035(19)
C1B 0.042(3) 0.040(3) 0.033(3) 0.004(2) -0.002(2) -0.001(2)
C2B 0.051(3) 0.071(4) 0.043(3) -0.006(3) 0.006(3) 0.004(3)
C2C 0.041(3) 0.037(3) 0.048(3) -0.008(2) -0.015(2) 0.001(2)
C2A 0.033(2) 0.037(2) 0.051(3) -0.005(3) -0.006(2) 0.0090(19)
C3A 0.034(2) 0.031(2) 0.040(3) -0.004(2) -0.003(2) 0.0013(18)
C3C 0.029(2) 0.028(2) 0.037(3) -0.0016(19) -0.006(2) 0.0068(16)
C3B 0.042(3) 0.058(3) 0.041(3) -0.003(3) 0.006(3) -0.002(3)
C4C 0.031(2) 0.039(3) 0.038(3) -0.001(2) -0.002(2) 0.0083(18)
C4A 0.027(2) 0.032(2) 0.041(3) -0.006(2) -0.0011(19) 0.0015(16)
C4B 0.034(2) 0.048(3) 0.049(3) -0.005(3) 0.009(2) 0.012(2)
C5B 0.0260(19) 0.036(2) 0.047(3) -0.003(2) -0.001(2) 0.0044(17)
C5A 0.042(3) 0.033(2) 0.042(3) -0.012(2) -0.008(2) 0.0067(19)
C6B 0.048(3) 0.037(3) 0.073(5) -0.018(3) -0.012(3) 0.011(2)
C6A 0.045(3) 0.031(2) 0.072(4) -0.021(3) 0.000(3) -0.005(2)
C7B 0.041(3) 0.030(2) 0.085(5) -0.009(3) -0.014(3) 0.007(2)
C7A 0.040(3) 0.041(3) 0.097(6) -0.027(4) -0.011(3) -0.002(2)
C8A 0.038(3) 0.037(3) 0.070(4) -0.020(3) -0.022(3) 0.0074(19)
C8B 0.026(2) 0.030(2) 0.076(4) 0.006(3) 0.000(3) 0.0059(17)
C9B 0.026(2) 0.030(2) 0.053(3) 0.002(2) -0.002(2) 0.0040(17)
C9A 0.052(3) 0.035(2) 0.050(3) -0.018(2) -0.017(3) 0.014(2)
C10B 0.031(2) 0.028(2) 0.048(3) -0.003(2) 0.004(2) 0.0029(18)
C10A 0.048(3) 0.042(3) 0.038(3) -0.004(2) -0.005(2) 0.008(2)
C11B 0.0245(19) 0.031(2) 0.052(3) -0.005(2) -0.009(2) 0.0041(16)
C11A 0.030(2) 0.043(3) 0.054(3) -0.019(3) -0.014(2) 0.006(2)
C12B 0.027(2) 0.029(2) 0.053(3) -0.007(2) -0.004(2) 0.0067(16)
C12A 0.036(2) 0.038(2) 0.049(3) -0.015(2) -0.010(2) 0.0029(19)
C13A 0.036(2) 0.031(2) 0.042(3) -0.007(2) -0.008(2) -0.0013(18)
C13B 0.027(2) 0.029(2) 0.051(3) -0.009(2) 0.002(2) 0.0025(17)
C14A 0.026(2) 0.035(2) 0.044(3) -0.011(2) 0.001(2) -0.0041(16)
C14B 0.0259(19) 0.036(2) 0.040(3) -0.010(2) -0.006(2) 0.0060(16)
C15B 0.032(2) 0.039(2) 0.059(4) -0.002(3) 0.001(3) 0.0110(19)
C15A 0.029(2) 0.035(2) 0.043(3) -0.011(2) -0.003(2) -0.0011(17)
C16A 0.031(2) 0.043(3) 0.048(3) -0.023(3) -0.004(2) 0.0028(18)
C16B 0.029(2) 0.037(2) 0.070(4) 0.000(3) 0.005(3) 0.0104(18)
C17B 0.027(2) 0.034(2) 0.033(2) -0.0056(18) -0.0042(17) 0.0026(16)
C17A 0.030(2) 0.033(2) 0.035(2) -0.005(2) 0.000(2) -0.0029(16)
C18A 0.026(2) 0.042(2) 0.050(3) 0.003(3) -0.006(2) -0.0115(18)
C18B 0.0246(18) 0.044(2) 0.037(3) -0.015(2) -0.0018(19) 0.0009(17)
C19A 0.037(2) 0.031(2) 0.057(4) 0.003(2) -0.001(2) -0.0133(18)
C19B 0.030(2) 0.030(2) 0.052(3) -0.012(2) 0.004(2) -0.0014(16)
C20B 0.036(2) 0.032(2) 0.057(3) -0.015(2) 0.003(3) -0.0044(19)
C20A 0.030(2) 0.033(2) 0.050(3) -0.003(2) 0.001(2) -0.0051(18)
C21A 0.0248(19) 0.036(2) 0.045(3) -0.002(2) 0.001(2) -0.0022(17)
C21B 0.033(2) 0.037(2) 0.048(3) -0.016(2) 0.010(2) -0.0002(18)
C22A 0.031(2) 0.032(2) 0.041(3) -0.008(2) 0.006(2) -0.0076(17)
C22B 0.032(2) 0.038(2) 0.050(3) -0.020(2) -0.004(2) 0.0037(18)
C23A 0.0223(18) 0.033(2) 0.060(4) -0.005(2) 0.002(2) -0.0052(17)
C23B 0.041(3) 0.033(2) 0.057(3) -0.015(2) 0.015(3) -0.0074(18)
C24A 0.024(2) 0.038(2) 0.048(3) -0.001(2) -0.005(2) -0.0002(17)
C24B 0.037(2) 0.048(3) 0.043(3) -0.008(2) 0.008(2) -0.010(2)
C25B 0.035(2) 0.031(2) 0.043(3) -0.011(2) 0.011(2) -0.0050(18)
C25A 0.0213(17) 0.035(2) 0.045(3) 0.001(2) -0.001(2) -0.0030(17)
C26B 0.0257(19) 0.030(2) 0.050(3) -0.006(2) 0.010(2) -0.0004(16)
C26A 0.030(2) 0.031(2) 0.051(3) -0.006(2) -0.001(2) -0.0063(17)
C27B 0.026(2) 0.046(3) 0.085(5) -0.022(3) -0.004(3) 0.000(2)
C27A 0.042(3) 0.044(3) 0.056(4) -0.014(3) 0.015(3) -0.019(2)
C28A 0.042(3) 0.036(2) 0.071(4) -0.015(3) 0.009(3) -0.016(2)
C28B 0.036(3) 0.035(3) 0.102(6) -0.022(3) -0.001(3) 0.007(2)
C29A 0.038(3) 0.052(3) 0.040(3) -0.007(3) -0.007(2) -0.004(2)
C29B 0.037(2) 0.035(2) 0.040(3) -0.006(2) 0.012(2) -0.0020(19)
C30B 0.0244(18) 0.032(2) 0.039(3) -0.005(2) 0.0026(19) -0.0035(16)
C30A 0.037(2) 0.046(3) 0.035(3) -0.002(2) -0.007(2) -0.006(2)
C30C 0.029(2) 0.037(2) 0.028(2) 0.0037(18) -0.0046(19) -0.0054(17)
C31B 0.031(2) 0.037(3) 0.060(4) -0.014(3) 0.002(3) -0.0015(19)
C31A 0.046(3) 0.065(4) 0.041(3) 0.011(3) -0.016(3) -0.002(3)
C31C 0.031(2) 0.029(2) 0.039(3) -0.005(2) 0.006(2) -0.0021(17)
C32C 0.054(3) 0.030(2) 0.062(4) -0.006(3) 0.025(3) -0.003(2)
C32A 0.040(3) 0.044(3) 0.036(3) 0.004(3) 0.006(2) 0.008(2)
C32B 0.030(2) 0.036(2) 0.051(3) -0.011(3) 0.004(2) 0.0014(19)
C33C 0.030(2) 0.032(2) 0.057(4) 0.005(2) 0.009(2) 0.0066(18)
O1C1 0.018(4) 0.025(5) 0.070(10) 0.005(5) -0.005(5) -0.010(3)
O2C1 0.023(4) 0.026(5) 0.101(12) 0.020(6) -0.022(6) -0.003(4)
C6C2 0.023(5) 0.029(5) 0.091(12) 0.006(6) 0.005(6) -0.006(4)
C5C2 0.031(7) 0.027(6) 0.058(12) 0.008(6) -0.007(6) -0.010(4)
C1 0.0247(19) 0.038(2) 0.042(3) -0.001(2) 0.0001(19) -0.0031(17)
C9C 0.021(2) 0.077(4) 0.056(4) 0.020(3) 0.001(2) -0.008(2)
C8C2 0.006(3) 0.026(5) 0.084(11) 0.022(6) -0.007(5) -0.009(3)
C7C2 0.021(4) 0.024(5) 0.142(18) 0.021(7) 0.016(7) 0.002(4)
C9C2 0.030(6) 0.029(5) 0.058(7) 0.002(5) 0.006(5) -0.004(4)
C10C 0.040(6) 0.034(5) 0.042(6) -0.002(5) -0.002(5) -0.012(5)
C11C 0.031(6) 0.030(5) 0.051(6) 0.007(5) -0.003(5) -0.010(4)
C12C 0.016(4) 0.036(6) 0.059(7) 0.005(5) -0.003(5) -0.006(4)
C13C 0.017(4) 0.035(5) 0.059(7) 0.000(5) 0.016(5) -0.004(4)
C14C 0.021(5) 0.037(6) 0.063(7) -0.002(5) 0.007(5) 0.000(4)
C12 0.023(4) 0.043(6) 0.049(8) 0.021(6) -0.003(5) 0.004(4)
C29C 0.027(2) 0.048(3) 0.055(4) 0.010(3) 0.002(2) 0.0063(19)
C28C 0.027(2) 0.051(3) 0.040(3) 0.003(2) -0.0033(19) 0.0017(19)
C13 0.025(5) 0.029(5) 0.035(8) 0.002(5) -0.001(4) 0.007(4)
C23C 0.024(5) 0.034(5) 0.065(9) 0.013(6) -0.017(5) -0.003(4)
C14 0.020(4) 0.047(6) 0.110(16) 0.036(9) -0.013(6) 0.002(4)
C16C 0.025(5) 0.032(6) 0.086(10) 0.013(6) -0.016(6) -0.002(4)
C17C 0.019(5) 0.037(6) 0.085(9) 0.011(6) -0.016(6) 0.005(4)
C18C 0.019(5) 0.021(5) 0.085(9) 0.014(5) -0.017(6) 0.001(4)
C19C 0.027(5) 0.022(4) 0.078(9) 0.004(5) -0.021(6) 0.005(4)
C20C 0.030(6) 0.018(5) 0.074(8) 0.005(5) -0.007(6) 0.006(4)
C15C 0.025(5) 0.024(5) 0.068(8) 0.000(5) -0.002(5) -0.002(4)
O1C 0.034(3) 0.040(4) 0.081(7) 0.007(4) 0.015(4) -0.007(3)
O2C 0.036(3) 0.033(4) 0.071(6) 0.001(3) -0.021(4) 0.005(3)
C2 0.024(4) 0.042(4) 0.075(6) 0.008(4) 0.001(4) 0.000(3)
C3 0.040(5) 0.048(5) 0.067(6) 0.018(4) 0.004(4) -0.007(4)
C4 0.034(4) 0.039(4) 0.074(6) 0.015(4) 0.007(4) -0.001(3)
C5 0.021(4) 0.039(4) 0.065(6) 0.012(4) 0.003(4) -0.003(3)
C6 0.026(4) 0.034(4) 0.071(6) 0.013(4) 0.003(4) -0.003(3)
C7 0.031(4) 0.034(4) 0.068(6) 0.017(4) 0.007(4) 0.000(3)
C5C 0.020(4) 0.034(4) 0.040(5) 0.008(4) -0.005(3) 0.003(3)
C6C 0.017(3) 0.035(4) 0.089(8) 0.023(5) -0.002(4) 0.000(3)
C7C 0.032(3) 0.026(3) 0.077(6) 0.009(4) 0.009(4) 0.006(2)
C8C 0.034(4) 0.027(3) 0.071(6) -0.008(3) 0.014(4) -0.008(2)
C22C 0.037(5) 0.038(5) 0.084(7) 0.016(5) 0.012(5) 0.001(4)
C8 0.021(3) 0.029(4) 0.092(7) 0.020(4) 0.006(4) 0.001(3)
C9 0.040(5) 0.031(4) 0.083(7) 0.010(4) -0.002(5) -0.006(3)
C10 0.036(5) 0.032(4) 0.080(6) 0.013(4) -0.011(5) 0.001(3)
C11 0.021(4) 0.035(4) 0.074(6) 0.009(4) 0.002(4) 0.002(3)
C21C 0.032(4) 0.049(5) 0.088(7) 0.015(5) 0.009(5) 0.007(4)
C24C 0.037(4) 0.044(4) 0.038(4) 0.003(3) 0.000(3) 0.004(3)
C25C 0.023(3) 0.033(3) 0.072(6) 0.009(3) 0.004(3) 0.000(2)
C26C 0.020(3) 0.032(3) 0.071(6) 0.008(4) -0.005(3) -0.003(2)
C27C 0.023(3) 0.038(4) 0.031(5) 0.008(4) 0.005(3) 0.005(3)
F00A 0.0459(19) 0.070(2) 0.077(3) -0.027(2) 0.012(2) -0.0022(19)
F00L 0.062(2) 0.058(2) 0.069(3) -0.020(2) -0.010(2) 0.0189(19)
F00O 0.0417(18) 0.0512(17) 0.060(2) 0.0017(18) 0.0050(17) 0.0043(14)
F009 0.0485(19) 0.0486(19) 0.059(3) -0.0017(19) -0.0026(17) 0.0011(15)
B03K 0.040(3) 0.045(3) 0.061(4) -0.007(3) 0.006(3) 0.008(3)
F00K 0.073(3) 0.064(2) 0.075(3) -0.020(2) 0.030(3) -0.024(2)
F00E 0.066(3) 0.051(2) 0.058(3) -0.008(2) 0.000(2) -0.0104(17)
F00G 0.053(3) 0.059(2) 0.107(4) 0.008(3) -0.006(3) -0.0060(18)
F011 0.083(3) 0.064(2) 0.090(4) -0.033(3) -0.034(3) -0.005(2)
B03X 0.044(3) 0.053(4) 0.060(4) -0.022(4) 0.008(3) -0.008(3)
F00N 0.061(3) 0.071(3) 0.085(3) -0.003(3) 0.024(3) -0.017(2)
B03P 0.061(4) 0.038(3) 0.054(4) 0.007(3) 0.012(3) -0.007(3)
F01H 0.074(8) 0.043(4) 0.113(12) 0.010(6) 0.036(7) -0.020(5)
F02Z 0.046(4) 0.085(7) 0.123(10) 0.066(7) 0.021(6) 0.018(5)
F03W 0.046(4) 0.28(2) 0.036(3) 0.029(8) -0.005(3) 0.009(8)
F01I 0.075(8) 0.062(5) 0.095(10) 0.033(6) 0.035(6) -0.005(5)
F02{ 0.075(6) 0.055(5) 0.091(7) 0.009(5) 0.041(5) 0.017(4)
F03X 0.151(13) 0.089(7) 0.113(11) -0.061(8) 0.065(10) -0.075(8)
F00J 0.054(2) 0.071(3) 0.070(3) 0.001(2) -0.016(2) 0.014(2)
B03R 0.047(3) 0.051(4) 0.048(4) 0.007(3) -0.010(3) 0.009(3)
F02D 0.075(7) 0.052(4) 0.060(5) 0.017(4) -0.010(4) 0.026(4)
F02C 0.110(6) 0.137(7) 0.072(5) -0.031(5) -0.010(5) 0.031(5)
F02H 0.037(4) 0.099(8) 0.151(13) 0.079(9) -0.015(6) -0.026(5)
F0AA 0.082(7) 0.039(4) 0.170(15) 0.032(6) -0.044(8) -0.009(4)
F02E 0.044(4) 0.080(7) 0.158(12) -0.055(7) -0.043(6) 0.019(4)
N01F 0.061(4) 0.067(4) 0.067(4) 0.001(4) 0.018(3) -0.013(3)
C02X 0.069(4) 0.056(4) 0.061(4) -0.003(4) 0.034(4) 0.004(3)
C037 0.054(3) 0.044(3) 0.063(4) -0.006(3) 0.030(3) -0.014(3)
N02B 0.041(3) 0.049(3) 0.071(4) 0.002(3) -0.013(3) 0.0032(19)
C01L 0.038(3) 0.040(3) 0.055(4) -0.010(3) -0.007(3) 0.001(2)
C03L 0.056(4) 0.063(4) 0.056(4) -0.001(4) -0.008(3) 0.006(3)
N039 0.033(3) 0.088(5) 0.135(8) 0.059(6) 0.003(4) -0.001(3)
C02Y 0.030(3) 0.044(4) 0.076(6) 0.016(4) 0.010(3) -0.002(3)
C049 0.075(6) 0.053(4) 0.097(7) 0.027(5) -0.018(5) 0.001(4)
O1 0.074(5) 0.051(4) 0.071(5) 0.011(4) -0.030(4) -0.018(4)
C7AB 0.057(7) 0.161(15) 0.078(10) 0.000(11) 0.023(6) 0.014(8)
N048 0.047(4) 0.105(7) 0.219(16) 0.090(10) 0.034(7) 0.015(4)
C03T 0.034(3) 0.051(4) 0.072(6) 0.014(4) -0.003(3) 0.005(3)
C046 0.081(7) 0.062(6) 0.26(2) 0.047(9) 0.081(11) 0.011(5)

loop_
_atom_type_symbol
_atom_type_description
_atom_type_scat_dispersion_real
_atom_type_scat_dispersion_imag
_atom_type_scat_source
C C 0.0033 0.0016 'International Tables Vol C Tables 4.2.6.8 and 6.1.1.4'
H H 0.0000 0.0000 'International Tables Vol C Tables 4.2.6.8 and 6.1.1.4'
B B 0.0013 0.0007 'International Tables Vol C Tables 4.2.6.8 and 6.1.1.4'
F F 0.0171 0.0103 'International Tables Vol C Tables 4.2.6.8 and 6.1.1.4'
Fe Fe 0.3463 0.8444 'International Tables Vol C Tables 4.2.6.8 and 6.1.1.4'
N N 0.0061 0.0033 'International Tables Vol C Tables 4.2.6.8 and 6.1.1.4'
O O 0.0106 0.0060 'International Tables Vol C Tables 4.2.6.8 and 6.1.1.4'
S S 0.1246 0.1234 'International Tables Vol C Tables 4.2.6.8 and 6.1.1.4'

loop_
_geom_angle_atom_site_label_1
_geom_angle_atom_site_label_2
_geom_angle_atom_site_label_3
_geom_angle
_geom_angle_site_symmetry_1
_geom_angle_site_symmetry_3
_geom_angle_publ_flag
N3A Fe01 N3B 101.46(18) . . ?
N3C Fe01 N3B 92.15(19) . . ?
N3C Fe01 N3A 98.36(18) . . ?
N4A Fe01 N3B 94.98(19) . . ?
N4A Fe01 N3A 80.93(19) . . ?
N4A Fe01 N3C 172.84(18) . . ?
N4B Fe01 N3B 80.85(16) . . ?
N4B Fe01 N3A 171.6(2) . . ?
N4B Fe01 N3C 89.59(18) . . ?
N4B Fe01 N4A 90.84(18) . . ?
N4C Fe01 N3B 169.33(19) . . ?
N4C Fe01 N3A 88.02(18) . . ?
N4C Fe01 N3C 81.52(19) . . ?
N4C Fe01 N4A 91.33(19) . . ?
N4C Fe01 N4B 90.48(17) . . ?
N1C Fe02 N2C 81.23(18) . . ?
N1C Fe02 N2A 170.46(19) . . ?
N1C Fe02 N2B 88.55(17) . . ?
N1B Fe02 N1C 91.36(19) . . ?
N1B Fe02 N1A 90.89(19) . . ?
N1B Fe02 N2C 172.53(18) . . ?
N1B Fe02 N2A 94.8(2) . . ?
N1B Fe02 N2B 80.25(19) . . ?
N1A Fe02 N1C 91.75(18) . . ?
N1A Fe02 N2C 90.32(18) . . ?
N1A Fe02 N2A 80.88(17) . . ?
N1A Fe02 N2B 171.1(2) . . ?
N2C Fe02 N2A 92.70(18) . . ?
N2C Fe02 N2B 98.48(18) . . ?
N2A Fe02 N2B 99.68(17) . . ?
C2B S1B C1B 89.8(3) . . ?
C2A S1A C1A 91.3(3) . . ?
C1C S1C C2C 90.3(3) . . ?
C32B S2B C31B 89.2(3) . . ?
C32A S2A C31A 90.7(3) . . ?
C32C S2C C33C 90.8(3) . . ?
C11B O1B C8B 115.6(4) . . ?
C11A O1A C8A 117.7(5) . . ?
C23A O2A C20A 115.8(4) . . ?
C20B O2B C23B 117.5(5) . . ?
C1C N1C Fe02 136.1(5) . . ?
C1C N1C C3C 111.7(5) . . ?
C3C N1C Fe02 112.2(4) . . ?
C1B N1B Fe02 133.0(4) . . ?
C1B N1B C3B 110.9(5) . . ?
C3B N1B Fe02 115.5(4) . . ?
C1A N1A Fe02 134.0(4) . . ?
C1A N1A C3A 111.2(4) . . ?
C3A N1A Fe02 114.7(3) . . ?
C4C N2C Fe02 114.9(4) . . ?
C4C N2C C5C2 126.7(6) . . ?
C4C N2C C5C 112.6(7) . . ?
C5C2 N2C Fe02 118.4(5) . . ?
C5C N2C Fe02 132.3(7) . . ?
C4A N2A Fe02 113.6(3) . . ?
C4A N2A C5A 115.5(4) . . ?
C5A N2A Fe02 130.5(3) . . ?
C4B N2B Fe02 113.5(4) . . ?
C4B N2B C5B 116.9(5) . . ?
C5B N2B Fe02 129.5(4) . . ?
C26B N3B Fe01 129.7(3) . . ?
C29B N3B Fe01 114.8(3) . . ?
C29B N3B C26B 115.4(4) . . ?
C26A N3A Fe01 129.4(4) . . ?
C29A N3A Fe01 115.6(4) . . ?
C29A N3A C26A 115.0(5) . . ?
C30C N3C Fe01 114.6(3) . . ?
C30C N3C C13 105.9(5) . . ?
C30C N3C C27C 120.9(6) . . ?
C13 N3C Fe01 139.3(5) . . ?
C27C N3C Fe01 124.5(5) . . ?
C30A N4A Fe01 112.7(4) . . ?
C32A N4A Fe01 135.4(4) . . ?
C32A N4A C30A 111.8(5) . . ?
C30B N4B Fe01 113.0(3) . . ?
C32B N4B Fe01 136.8(3) . . ?
C32B N4B C30B 109.8(4) . . ?
C31C N4C Fe01 113.5(3) . . ?
C33C N4C Fe01 135.6(5) . . ?
C33C N4C C31C 110.8(5) . . ?
N1C C1C S1C 114.7(5) . . ?
N1A C1A S1A 112.2(4) . . ?
N1B C1B S1B 112.9(4) . . ?
C3B C2B S1B 110.2(5) . . ?
C3C C2C S1C 109.3(5) . . ?
C3A C2A S1A 109.3(4) . . ?
N1A C3A C4A 113.3(4) . . ?
C2A C3A N1A 116.0(5) . . ?
C2A C3A C4A 130.7(5) . . ?
N1C C3C C2C 114.0(5) . . ?
N1C C3C C4C 116.5(5) . . ?
C2C C3C C4C 129.2(6) . . ?
N1B C3B C4B 111.8(6) . . ?
C2B C3B N1B 116.3(6) . . ?
C2B C3B C4B 131.8(6) . . ?
N2C C4C C3C 114.8(6) . . ?
N2A C4A C3A 117.4(4) . . ?
N2B C4B C3B 118.8(5) . . ?
N2B C5B C10B 120.3(5) . . ?
C6B C5B N2B 119.0(6) . . ?
C6B C5B C10B 120.6(6) . . ?
C6A C5A N2A 120.1(5) . . ?
C6A C5A C10A 120.6(5) . . ?
C10A C5A N2A 119.2(5) . . ?
C5B C6B C7B 118.8(7) . . ?
C5A C6A C7A 119.1(6) . . ?
C8B C7B C6B 118.3(5) . . ?
C8A C7A C6A 119.7(6) . . ?
C7A C8A O1A 120.0(6) . . ?
C7A C8A C9A 120.9(5) . . ?
C9A C8A O1A 118.8(6) . . ?
C7B C8B O1B 119.2(5) . . ?
C7B C8B C9B 124.5(6) . . ?
C9B C8B O1B 116.3(6) . . ?
C8B C9B C10B 117.2(6) . . ?
C8A C9A C10A 121.7(6) . . ?
C9B C10B C5B 120.5(5) . . ?
C9A C10A C5A 117.8(6) . . ?
O1B C11B C12B 116.3(4) . . ?
C16B C11B O1B 124.0(4) . . ?
C16B C11B C12B 119.6(5) . . ?
O1A C11A C16A 123.7(5) . . ?
C12A C11A O1A 116.2(5) . . ?
C12A C11A C16A 120.0(5) . . ?
C13B C12B C11B 118.7(5) . . ?
C13A C12A C11A 120.8(5) . . ?
C12A C13A C14A 121.6(5) . . ?
C12B C13B C14B 122.4(5) . . ?
C13A C14A C15A 117.1(5) . . ?
C13A C14A C17A 121.4(4) . . ?
C15A C14A C17A 121.4(5) . . ?
C13B C14B C17B 120.9(4) . . ?
C15B C14B C13B 116.4(5) . . ?
C15B C14B C17B 122.6(5) . . ?
C16B C15B C14B 121.7(5) . . ?
C16A C15A C14A 121.8(5) . . ?
C15A C16A C11A 118.6(5) . . ?
C15B C16B C11B 121.1(5) . . ?
C18B C17B C14B 122.7(5) . . ?
C18B C17B C22B 117.3(5) . . ?
C22B C17B C14B 120.0(4) . . ?
C18A C17A C14A 119.8(4) . . ?
C18A C17A C22A 118.4(5) . . ?
C22A C17A C14A 121.8(4) . . ?
C17A C18A C19A 121.5(4) . . ?
C17B C18B C19B 121.8(5) . . ?
C20A C19A C18A 117.8(4) . . ?
C20B C19B C18B 119.4(5) . . ?
O2B C20B C21B 113.4(5) . . ?
C19B C20B O2B 125.3(5) . . ?
C19B C20B C21B 121.3(5) . . ?
O2A C20A C19A 120.9(4) . . ?
C21A C20A O2A 118.3(5) . . ?
C21A C20A C19A 120.8(5) . . ?
C20A C21A C22A 120.8(5) . . ?
C22B C21B C20B 117.9(5) . . ?
C17A C22A C21A 120.7(4) . . ?
C21B C22B C17B 122.2(5) . . ?
O2A C23A C24A 120.0(6) . . ?
O2A C23A C28A 121.2(5) . . ?
C24A C23A C28A 118.5(6) . . ?
O2B C23B C28B 117.3(6) . . ?
C24B C23B O2B 120.8(6) . . ?
C24B C23B C28B 121.9(5) . . ?
C23A C24A C25A 120.2(6) . . ?
C23B C24B C25B 118.3(6) . . ?
C26B C25B C24B 121.0(5) . . ?
C26A C25A C24A 119.3(5) . . ?
C25B C26B N3B 119.4(5) . . ?
C25B C26B C27B 120.2(5) . . ?
C27B C26B N3B 120.4(5) . . ?
C25A C26A N3A 119.6(5) . . ?
C25A C26A C27A 121.3(5) . . ?
C27A C26A N3A 119.1(5) . . ?
C28B C27B C26B 120.6(6) . . ?
C28A C27A C26A 119.3(6) . . ?
C27A C28A C23A 121.1(5) . . ?
C27B C28B C23B 117.9(6) . . ?
N3A C29A C30A 114.6(5) . . ?
N3B C29B C30B 116.1(5) . . ?
N4B C30B C29B 115.1(4) . . ?
C31B C30B N4B 114.5(5) . . ?
C31B C30B C29B 130.3(5) . . ?
N4A C30A C29A 116.1(5) . . ?
N4A C30A C31A 112.7(5) . . ?
C31A C30A C29A 130.9(6) . . ?
N3C C30C C31C 116.6(5) . . ?
C30B C31B S2B 110.3(4) . . ?
C30A C31A S2A 109.8(5) . . ?
N4C C31C C30C 113.2(5) . . ?
C32C C31C N4C 114.9(6) . . ?
C32C C31C C30C 131.7(6) . . ?
C31C C32C S2C 110.1(6) . . ?
N4A C32A S2A 114.9(5) . . ?
N4B C32B S2B 116.1(4) . . ?
N4C C33C S2C 113.3(5) . . ?
C9C2 O1C1 C8C2 123.4(15) . . ?
C12 O2C1 C18C 113.0(10) . . ?
C5C2 C6C2 C7C2 120.0 . . ?
C6C2 C5C2 N2C 119.4(4) . . ?
C6C2 C5C2 C1 120.0 . . ?
C1 C5C2 N2C 119.6(4) . . ?
C9C C1 C5C2 120.0 . . ?
C5C C1 C9C 123.6(5) . . ?
C8C2 C9C C1 120.0 . . ?
C8C C9C C1 118.6(5) . . ?
C9C C8C2 O1C1 122.3(7) . . ?
C9C C8C2 C7C2 120.0 . . ?
C7C2 C8C2 O1C1 117.7(8) . . ?
C8C2 C7C2 C6C2 120.0 . . ?
C10C C9C2 O1C1 116.5(9) . . ?
C10C C9C2 C14C 120.0 . . ?
C14C C9C2 O1C1 123.3(10) . . ?
C9C2 C10C C11C 120.0 . . ?
C10C C11C C12C 120.0 . . ?
C11C C12C C15C 119.7(7) . . ?
C13C C12C C11C 120.0 . . ?
C13C C12C C15C 120.1(7) . . ?
C12C C13C C14C 120.0 . . ?
C13C C14C C9C2 120.0 . . ?
O2C1 C12 C29C 113.4(5) . . ?
O2C1 C12 C14 126.1(6) . . ?
C29C C12 C14 120.0 . . ?
C12 C29C C28C 120.0 . . ?
C28C C29C C24C 117.5(4) . . ?
C29C C28C C27C 116.1(5) . . ?
C13 C28C C29C 120.0 . . ?
C28C C13 N3C 120.9(4) . . ?
C28C C13 C23C 120.0 . . ?
C23C C13 N3C 118.1(4) . . ?
C14 C23C C13 120.0 . . ?
C23C C14 C12 120.0 . . ?
C17C C16C C15C 120.0 . . ?
C16C C17C C18C 120.0 . . ?
O2C1 C18C C17C 121.2(8) . . ?
O2C1 C18C C19C 118.5(8) . . ?
C19C C18C C17C 120.0 . . ?
C20C C19C C18C 120.0 . . ?
C15C C20C C19C 120.0 . . ?
C16C C15C C12C 119.9(7) . . ?
C20C C15C C12C 120.1(7) . . ?
C20C C15C C16C 120.0 . . ?
C2 O1C C8C 118.9(9) . . ?
C11 O2C C24C 119.0(8) . . ?
O1C C2 C3 115.8(6) . . ?
O1C C2 C7 124.1(6) . . ?
C3 C2 C7 120.0 . . ?
C4 C3 C2 120.0 . . ?
C3 C4 C5 120.0 . . ?
C4 C5 C6 120.0 . . ?
C4 C5 C8 122.1(5) . . ?
C6 C5 C8 117.8(5) . . ?
C7 C6 C5 120.0 . . ?
C6 C7 C2 120.0 . . ?
C1 C5C N2C 126.9(7) . . ?
C6C C5C N2C 118.8(7) . . ?
C6C C5C C1 114.2(8) . . ?
C5C C6C C7C 121.3(7) . . ?
C8C C7C C6C 118.2(7) . . ?
C9C C8C O1C 118.6(8) . . ?
C9C C8C C7C 122.2(8) . . ?
C7C C8C O1C 118.1(8) . . ?
C8 C22C C21C 120.0 . . ?
C22C C8 C5 123.1(5) . . ?
C22C C8 C9 120.0 . . ?
C9 C8 C5 116.8(5) . . ?
C10 C9 C8 120.0 . . ?
C9 C10 C11 120.0 . . ?
O2C C11 C10 123.1(6) . . ?
O2C C11 C21C 116.6(6) . . ?
C10 C11 C21C 120.0 . . ?
C11 C21C C22C 120.0 . . ?
O2C C24C C29C 115.4(7) . . ?
O2C C24C C25C 123.4(8) . . ?
C25C C24C C29C 120.3(7) . . ?
C26C C25C C24C 119.3(7) . . ?
C25C C26C C27C 120.4(7) . . ?
C28C C27C N3C 114.5(7) . . ?
C26C C27C N3C 119.8(7) . . ?
C26C C27C C28C 125.7(7) . . ?
F00L B03K F00A 109.2(5) . . ?
F00L B03K F00O 109.1(7) . . ?
F00L B03K F009 110.3(6) . . ?
F00O B03K F00A 108.7(6) . . ?
F00O B03K F009 110.5(5) . . ?
F009 B03K F00A 108.9(7) . . ?
F00K B03X F00E 108.5(5) . . ?
F00K B03X F00G 108.6(8) . . ?
F00G B03X F00E 111.0(6) . . ?
F011 B03X F00K 111.9(6) . . ?
F011 B03X F00E 110.0(8) . . ?
F011 B03X F00G 106.8(6) . . ?
F00N B03P F01H 115.0(8) . . ?
F00N B03P F02Z 119.6(7) . . ?
F00N B03P F03W 107.6(8) . . ?
F00N B03P F01I 107.8(8) . . ?
F00N B03P F03X 114.5(9) . . ?
F02Z B03P F01H 103.7(9) . . ?
F03W B03P F01H 101.0(10) . . ?
F03W B03P F02Z 108.3(11) . . ?
F02{ B03P F00N 100.1(7) . . ?
F02{ B03P F01I 115.7(10) . . ?
F02{ B03P F03X 111.4(9) . . ?
F03X B03P F01I 107.5(10) . . ?
F00J B03R F1AA 106.7(7) . . ?
F02D B03R F00J 111.9(7) . . ?
F02D B03R F02C 107.2(7) . . ?
F02D B03R F02H 111.4(8) . . ?
F02C B03R F00J 108.3(6) . . ?
F02H B03R F00J 100.6(7) . . ?
F02H B03R F02C 117.4(8) . . ?
F0AA B03R F00J 116.6(7) . . ?
F0AA B03R F1AA 107.1(8) . . ?
F02E B03R F00J 111.5(7) . . ?
F02E B03R F0AA 109.0(8) . . ?
F02E B03R F1AA 105.2(8) . . ?
N0AA C15 C16 166(3) . . ?
N01F C037 C02X 179.2(7) . . ?
N02B C01L C03L 177.7(7) . . ?
N039 C02Y C049 177.0(11) . . ?
N048 C03T C046 170.6(18) . . ?

loop_
_geom_bond_atom_site_label_1
_geom_bond_atom_site_label_2
_geom_bond_distance
_geom_bond_site_symmetry_2
_geom_bond_publ_flag
Fe01 N3B 2.025(4) . ?
Fe01 N3A 2.014(4) . ?
Fe01 N3C 1.991(5) . ?
Fe01 N4A 1.972(5) . ?
Fe01 N4B 1.964(4) . ?
Fe01 N4C 1.946(4) . ?
Fe02 N1C 1.977(4) . ?
Fe02 N1B 1.969(5) . ?
Fe02 N1A 1.975(4) . ?
Fe02 N2C 2.007(5) . ?
Fe02 N2A 2.028(4) . ?
Fe02 N2B 2.048(4) . ?
S1B C1B 1.730(6) . ?
S1B C2B 1.721(8) . ?
S1A C1A 1.730(5) . ?
S1A C2A 1.698(6) . ?
S1C C1C 1.691(7) . ?
S1C C2C 1.708(7) . ?
S2B C31B 1.714(6) . ?
S2B C32B 1.699(5) . ?
S2A C31A 1.713(7) . ?
S2A C32A 1.689(7) . ?
S2C C32C 1.697(8) . ?
S2C C33C 1.713(7) . ?
O1B C8B 1.433(7) . ?
O1B C11B 1.387(7) . ?
O1A C8A 1.392(6) . ?
O1A C11A 1.392(7) . ?
O2A C20A 1.388(7) . ?
O2A C23A 1.356(7) . ?
O2B C20B 1.382(7) . ?
O2B C23B 1.397(6) . ?
N1C C1C 1.292(6) . ?
N1C C3C 1.373(7) . ?
N1B C1B 1.317(7) . ?
N1B C3B 1.382(8) . ?
N1A C1A 1.326(6) . ?
N1A C3A 1.376(7) . ?
N2C C4C 1.301(7) . ?
N2C C5C2 1.476(6) . ?
N2C C5C 1.398(10) . ?
N2A C4A 1.301(6) . ?
N2A C5A 1.422(6) . ?
N2B C4B 1.266(8) . ?
N2B C5B 1.418(7) . ?
N3B C26B 1.458(6) . ?
N3B C29B 1.287(6) . ?
N3A C26A 1.467(7) . ?
N3A C29A 1.306(8) . ?
N3C C30C 1.272(7) . ?
N3C C13 1.453(6) . ?
N3C C27C 1.497(10) . ?
N4A C30A 1.393(7) . ?
N4A C32A 1.309(7) . ?
N4B C30B 1.396(6) . ?
N4B C32B 1.297(6) . ?
N4C C31C 1.390(8) . ?
N4C C33C 1.317(6) . ?
C2B C3B 1.316(10) . ?
C2C C3C 1.374(7) . ?
C2A C3A 1.357(7) . ?
C3A C4A 1.451(7) . ?
C3C C4C 1.435(7) . ?
C3B C4B 1.460(10) . ?
C5B C6B 1.373(8) . ?
C5B C10B 1.425(9) . ?
C5A C6A 1.393(9) . ?
C5A C10A 1.415(8) . ?
C6B C7B 1.438(9) . ?
C6A C7A 1.411(7) . ?
C7B C8B 1.359(11) . ?
C7A C8A 1.364(10) . ?
C8A C9A 1.374(9) . ?
C8B C9B 1.386(8) . ?
C9B C10B 1.388(7) . ?
C9A C10A 1.383(7) . ?
C11B C12B 1.409(6) . ?
C11B C16B 1.376(7) . ?
C11A C12A 1.376(7) . ?
C11A C16A 1.420(8) . ?
C12B C13B 1.367(7) . ?
C12A C13A 1.371(8) . ?
C13A C14A 1.407(8) . ?
C13B C14B 1.412(7) . ?
C14A C15A 1.416(6) . ?
C14A C17A 1.470(7) . ?
C14B C15B 1.405(6) . ?
C14B C17B 1.472(7) . ?
C15B C16B 1.353(8) . ?
C15A C16A 1.386(8) . ?
C17B C18B 1.386(6) . ?
C17B C22B 1.405(8) . ?
C17A C18A 1.387(6) . ?
C17A C22A 1.389(7) . ?
C18A C19A 1.420(7) . ?
C18B C19B 1.391(7) . ?
C19A C20A 1.401(7) . ?
C19B C20B 1.364(9) . ?
C20B C21B 1.408(7) . ?
C20A C21A 1.360(7) . ?
C21A C22A 1.396(7) . ?
C21B C22B 1.384(8) . ?
C23A C24A 1.394(7) . ?
C23A C28A 1.398(10) . ?
C23B C24B 1.367(9) . ?
C23B C28B 1.408(10) . ?
C24A C25A 1.406(7) . ?
C24B C25B 1.392(7) . ?
C25B C26B 1.357(8) . ?
C25A C26A 1.351(9) . ?
C26B C27B 1.388(8) . ?
C26A C27A 1.404(7) . ?
C27B C28B 1.372(8) . ?
C27A C28A 1.357(9) . ?
C29A C30A 1.429(9) . ?
C29B C30B 1.424(7) . ?
C30B C31B 1.353(7) . ?
C30A C31A 1.396(9) . ?
C30C C31C 1.445(7) . ?
C31C C32C 1.350(8) . ?
O1C1 C8C2 1.411(11) . ?
O1C1 C9C2 1.404(19) . ?
O2C1 C12 1.346(11) . ?
O2C1 C18C 1.368(10) . ?
C6C2 C5C2 1.3900 . ?
C6C2 C7C2 1.3900 . ?
C5C2 C1 1.3900 . ?
C1 C9C 1.3900 . ?
C1 C5C 1.371(10) . ?
C9C C8C2 1.3900 . ?
C9C C8C 1.231(12) . ?
C8C2 C7C2 1.3900 . ?
C9C2 C10C 1.3900 . ?
C9C2 C14C 1.3900 . ?
C10C C11C 1.3900 . ?
C11C C12C 1.3900 . ?
C12C C13C 1.3900 . ?
C12C C15C 1.526(9) . ?
C13C C14C 1.3900 . ?
C12 C29C 1.3900 . ?
C12 C14 1.3900 . ?
C29C C28C 1.3900 . ?
C29C C24C 1.604(11) . ?
C28C C13 1.3900 . ?
C28C C27C 1.444(10) . ?
C13 C23C 1.3900 . ?
C23C C14 1.3900 . ?
C16C C17C 1.3900 . ?
C16C C15C 1.3900 . ?
C17C C18C 1.3900 . ?
C18C C19C 1.3900 . ?
C19C C20C 1.3900 . ?
C20C C15C 1.3900 . ?
O1C C2 1.388(13) . ?
O1C C8C 1.429(11) . ?
O2C C11 1.370(9) . ?
O2C C24C 1.380(11) . ?
C2 C3 1.3900 . ?
C2 C7 1.3900 . ?
C3 C4 1.3900 . ?
C4 C5 1.3900 . ?
C5 C6 1.3900 . ?
C5 C8 1.522(8) . ?
C6 C7 1.3900 . ?
C5C C6C 1.364(11) . ?
C6C C7C 1.398(10) . ?
C7C C8C 1.381(11) . ?
C22C C8 1.3900 . ?
C22C C21C 1.3900 . ?
C8 C9 1.3900 . ?
C9 C10 1.3900 . ?
C10 C11 1.3900 . ?
C11 C21C 1.3900 . ?
C24C C25C 1.396(11) . ?
C25C C26C 1.378(9) . ?
C26C C27C 1.417(12) . ?
F00A B03K 1.412(8) . ?
F00L B03K 1.372(10) . ?
F00O B03K 1.385(8) . ?
F009 B03K 1.392(8) . ?
F00K B03X 1.377(9) . ?
F00E B03X 1.430(9) . ?
F00G B03X 1.404(9) . ?
F011 B03X 1.349(9) . ?
F00N B03P 1.343(9) . ?
B03P F01H 1.435(11) . ?
B03P F02Z 1.379(10) . ?
B03P F03W 1.350(12) . ?
B03P F01I 1.385(12) . ?
B03P F02{ 1.307(13) . ?
B03P F03X 1.350(12) . ?
F00J B03R 1.390(8) . ?
B03R F02D 1.339(9) . ?
B03R F02C 1.384(10) . ?
B03R F02H 1.357(10) . ?
B03R F0AA 1.386(10) . ?
B03R F1AA 1.433(10) . ?
B03R F02E 1.386(10) . ?
N0AA C15 1.19(2) . ?
C15 C16 1.63(3) . ?
N01F C037 1.162(11) . ?
C02X C037 1.431(12) . ?
N02B C01L 1.140(10) . ?
C01L C03L 1.485(11) . ?
N039 C02Y 1.135(13) . ?
C02Y C049 1.468(13) . ?
O1 C7AB 1.379(16) . ?
N048 C03T 1.083(13) . ?
C03T C046 1.342(14) . ?

loop_
_twin_individual_id
_twin_individual_mass_fraction_refined
1 0.49(2)
2 0.51(2)
